data_7159576
loop_
_publ_author_name
'Teo, Hong Kang'
'Sae-Lao, Patcharaporn'
'Bates, Roderick W.'

_publ_section_title
;
 Confirmation of the structure of (&#xb1;)-preisomide by total synthesis.
;
_journal_issue 39
_journal_name_full 'Organic &amp; biomolecular chemistry'
_journal_page_first 7954
_journal_page_last 7959
_journal_paper_doi 10.1039/d3ob01250f
_journal_volume 21
_journal_year 2023
_chemical_absolute_configuration unk
_chemical_formula_sum 'C14 H16 N2 O6'
_chemical_formula_weight 308.29
_chemical_melting_point 373.5(15)
_space_group_crystal_system orthorhombic
_space_group_IT_number 19
_space_group_name_Hall 'P 2ac 2ab'
_space_group_name_H-M_alt 'P 21 21 21'
_atom_sites_solution_hydrogens geom
_atom_sites_solution_primary dual
_audit_update_record
;
2023-09-04 deposited with the CCDC.	2023-09-14 downloaded from the CCDC.
;
_cell_angle_alpha 90
_cell_angle_beta 90
_cell_angle_gamma 90
_cell_formula_units_Z 4
_cell_length_a 6.1315(4)
_cell_length_b 10.3380(7)
_cell_length_c 23.2076(16)
_cell_measurement_reflns_used 9632
_cell_measurement_temperature 100.(2)
_cell_measurement_theta_max 67.5678
_cell_measurement_theta_min 4.6826
_cell_volume 1471.07(17)
_computing_cell_refinement 'SAINT V8.38A (Bruker AXS Inc., 2017)'
_computing_data_collection 'APEX3 (Bruker AXS Inc., 2018)'
_computing_data_reduction 'SAINT V8.38A (Bruker AXS Inc., 2017)'
_computing_molecular_graphics 'XP (Bruker AXS Inc., 2018)'
_computing_publication_material 'APEX3 (Bruker AXS Inc., 2018)'
_computing_structure_refinement 'SHELXL-2018/3 (Sheldrick, 2018)'
_computing_structure_solution 'XT, VERSION 2014/5'
_diffrn_ambient_temperature 100.(2)
_diffrn_detector_area_resol_mean 8.3333
_diffrn_measured_fraction_theta_full 0.990
_diffrn_measured_fraction_theta_max 0.990
_diffrn_measurement_device_type 'CCD area detector'
_diffrn_measurement_method 'phi and omega scans'
_diffrn_radiation_monochromator 'Multilayer Mirror'
_diffrn_radiation_type CuK\a
_diffrn_radiation_wavelength 1.54178
_diffrn_reflns_av_R_equivalents 0.0363
_diffrn_reflns_av_unetI/netI 0.0320
_diffrn_reflns_limit_h_max 7
_diffrn_reflns_limit_h_min -7
_diffrn_reflns_limit_k_max 8
_diffrn_reflns_limit_k_min -12
_diffrn_reflns_limit_l_max 27
_diffrn_reflns_limit_l_min -27
_diffrn_reflns_number 10874
_diffrn_reflns_theta_full 67.56
_diffrn_reflns_theta_max 67.56
_diffrn_reflns_theta_min 3.81
_diffrn_source 'Incoatec Microfocus Source'
_diffrn_source_type 'Bruker Kappa Duo APEX2'
_exptl_absorpt_coefficient_mu 0.935
_exptl_absorpt_correction_T_max 0.83
_exptl_absorpt_correction_T_min 0.70
_exptl_absorpt_correction_type multi-scan
_exptl_absorpt_process_details
;
SADABS-2016/2 - Bruker AXS area detector scaling and absorption correction
;
_exptl_crystal_colour colourless
_exptl_crystal_density_diffrn 1.392
_exptl_crystal_density_method 'not measured'
_exptl_crystal_description block
_exptl_crystal_F_000 648
_exptl_crystal_recrystallization_method 'Re-crystallisation from solvent: dichloromethane'
_exptl_crystal_size_max 0.280
_exptl_crystal_size_mid 0.220
_exptl_crystal_size_min 0.200
_refine_diff_density_max 0.282
_refine_diff_density_min -0.206
_refine_ls_abs_structure_details
;

Refined as an inversion twin.
;
_refine_ls_abs_structure_Flack 0.4(2)
_refine_ls_extinction_method none
_refine_ls_goodness_of_fit_ref 1.534
_refine_ls_hydrogen_treatment constr
_refine_ls_matrix_type full
_refine_ls_number_parameters 201
_refine_ls_number_reflns 2610
_refine_ls_number_restraints 0
_refine_ls_restrained_S_all 1.534
_refine_ls_R_factor_all 0.0320
_refine_ls_R_factor_gt 0.0315
_refine_ls_shift/su_max 0.000
_refine_ls_shift/su_mean 0.000
_refine_ls_structure_factor_coef Fsqd
_refine_ls_weighting_details 'w=1/[\s^2^(Fo^2^)+(0.0438P)^2^] where P=(Fo^2^+2Fc^2^)/3'
_refine_ls_weighting_scheme calc
_refine_ls_wR_factor_gt 0.0889
_refine_ls_wR_factor_ref 0.0892
_reflns_number_gt 2565
_reflns_number_total 2610
_reflns_threshold_expression 'I > 2\s(I)'
_cod_data_source_file d3ob01250f2.cif
_cod_data_source_block rb132s
_cod_depositor_comments
;
The following automatic conversions were performed:

data item '_chemical_melting_point' value '372-375' was changed to
'373.5(15)' -- the average value was taken and precision was
estimated.

data item '_exptl_absorpt_correction_type' value 'Multi-Scan' was
changed to 'multi-scan' in accordance with the
/home/data/users/saulius/crontab/automatic-downloads/rss-feeds/RSC/lib/dictionaries/cif_core.dic
dictionary named 'cif_core.dic' version 2.4.2 last updated on
2011-04-26.

Automatic conversion script
Id: cif_fix_values 8170 2020-07-09 18:12:32Z antanas 

 Adding full bibliography for 7159576.cif.
;
_cod_database_code 7159576

loop_
_space_group_symop_operation_xyz
'x, y, z'
'-x+1/2, -y, z+1/2'
'-x, y+1/2, -z+1/2'
'x+1/2, -y+1/2, -z'

loop_
_atom_site_type_symbol
_atom_site_label
_atom_site_fract_x
_atom_site_fract_y
_atom_site_fract_z
_atom_site_U_iso_or_equiv
_atom_site_adp_type
_atom_site_calc_flag
_atom_site_refinement_flags_adp
_atom_site_refinement_flags_occupancy
_atom_site_refinement_flags_posn
_atom_site_occupancy
_atom_site_disorder_assembly
_atom_site_disorder_group
C C1 0.5321(4) 0.2602(2) 0.25553(9) 0.0318(5) Uani d . . . 1 . .
H H1A 0.582464 0.191486 0.281384 0.048 Uiso calc U . R 1 . .
H H1B 0.572551 0.238921 0.215796 0.048 Uiso calc U . R 1 . .
H H1C 0.373173 0.268169 0.258347 0.048 Uiso calc U . R 1 . .
C C2 0.8493(3) 0.37688(19) 0.27845(7) 0.0221(4) Uani d . . . 1 . .
C C3 0.9415(4) 0.50728(18) 0.29362(8) 0.0254(4) Uani d . . . 1 . .
H H3A 0.904804 0.569305 0.262598 0.031 Uiso calc U . R 1 . .
H H3B 1.102391 0.500764 0.295653 0.031 Uiso calc U . R 1 . .
C C4 0.8563(3) 0.55938(17) 0.35061(8) 0.0216(4) Uani d . . . 1 . .
H H4 0.693369 0.563093 0.349592 0.026 Uiso calc U . R 1 . .
C C5 0.9467(4) 0.69168(19) 0.36540(8) 0.0295(5) Uani d . . . 1 . .
H H5A 0.889659 0.756334 0.337782 0.035 Uiso calc U . R 1 . .
H H5B 1.107652 0.690285 0.361957 0.035 Uiso calc U . R 1 . .
C C6 0.8832(4) 0.73083(19) 0.42662(8) 0.0282(4) Uani d . . . 1 . .
H H6A 0.959123 0.811866 0.4373 0.034 Uiso calc U . R 1 . .
H H6B 0.724119 0.746659 0.428546 0.034 Uiso calc U . R 1 . .
C C7 0.9449(3) 0.62425(18) 0.46848(8) 0.0244(4) Uani d . . . 1 . .
H H7A 1.105674 0.617611 0.471132 0.029 Uiso calc U . R 1 . .
H H7B 0.88737 0.644687 0.507282 0.029 Uiso calc U . R 1 . .
C C8 0.6663(3) 0.44988(17) 0.46817(8) 0.0202(4) Uani d . . . 1 . .
C C9 0.5873(3) 0.33004(17) 0.43804(8) 0.0191(4) Uani d . . . 1 . .
C C10 0.3773(3) 0.33086(18) 0.41488(8) 0.0234(4) Uani d . . . 1 . .
H H10 0.293853 0.408282 0.415223 0.028 Uiso calc U . R 1 . .
C C11 0.2901(3) 0.21876(18) 0.39135(8) 0.0229(4) Uani d . . . 1 . .
H H11 0.149686 0.219012 0.374024 0.028 Uiso calc U . R 1 . .
C C12 0.4125(3) 0.10708(18) 0.39381(7) 0.0201(4) Uani d . . . 1 . .
C C13 0.6220(3) 0.10369(18) 0.41655(8) 0.0219(4) Uani d . . . 1 . .
H H13 0.703288 0.025462 0.417173 0.026 Uiso calc U . R 1 . .
C C14 0.7095(3) 0.21711(18) 0.43827(7) 0.0212(4) Uani d . . . 1 . .
H H14 0.853487 0.217602 0.453378 0.025 Uiso calc U . R 1 . .
N N1 0.8547(3) 0.50220(15) 0.44858(7) 0.0218(4) Uani d . . . 1 . .
N N2 0.3166(3) -0.01318(16) 0.37140(6) 0.0238(4) Uani d . . . 1 . .
O O1 0.9552(2) 0.28025(13) 0.27267(6) 0.0291(3) Uani d . . . 1 . .
O O2 0.6322(2) 0.38097(13) 0.27180(6) 0.0283(3) Uani d . . . 1 . .
O O3 0.9264(2) 0.46507(12) 0.39343(5) 0.0202(3) Uani d . . . 1 . .
O O4 0.5739(3) 0.49174(13) 0.51090(6) 0.0296(4) Uani d . . . 1 . .
O O5 0.4173(3) -0.11423(13) 0.37867(6) 0.0330(4) Uani d . . . 1 . .
O O6 0.1398(3) -0.00648(14) 0.34687(6) 0.0319(4) Uani d . . . 1 . .

loop_
_atom_site_aniso_label
_atom_site_aniso_U_11
_atom_site_aniso_U_22
_atom_site_aniso_U_33
_atom_site_aniso_U_12
_atom_site_aniso_U_13
_atom_site_aniso_U_23
C1 0.0311(11) 0.0359(12) 0.0284(10) -0.0108(9) 0.0029(8) -0.0053(8)
C2 0.0269(9) 0.0254(9) 0.0141(8) -0.0031(8) 0.0028(7) 0.0004(7)
C3 0.0323(10) 0.0229(9) 0.0211(9) -0.0061(8) 0.0030(8) -0.0002(7)
C4 0.0243(9) 0.0222(9) 0.0183(8) -0.0021(7) -0.0014(7) 0.0019(7)
C5 0.0417(12) 0.0229(9) 0.0237(10) -0.0068(9) -0.0001(9) 0.0012(7)
C6 0.0374(11) 0.0205(9) 0.0266(9) -0.0023(8) -0.0030(9) -0.0047(7)
C7 0.0278(9) 0.0248(9) 0.0207(9) -0.0057(8) -0.0018(8) -0.0051(8)
C8 0.0228(9) 0.0199(9) 0.0178(8) 0.0013(7) -0.0004(7) 0.0003(7)
C9 0.0201(8) 0.0213(9) 0.0160(8) -0.0021(7) 0.0033(7) 0.0009(6)
C10 0.0216(9) 0.0209(9) 0.0277(9) 0.0025(7) 0.0007(8) -0.0013(7)
C11 0.0204(8) 0.0258(9) 0.0226(8) -0.0020(8) -0.0032(7) 0.0002(8)
C12 0.0262(9) 0.0202(8) 0.0141(8) -0.0050(7) 0.0006(7) -0.0004(6)
C13 0.0247(9) 0.0200(9) 0.0211(9) 0.0017(8) -0.0012(8) 0.0032(7)
C14 0.0203(8) 0.0217(8) 0.0215(8) -0.0007(7) -0.0024(7) 0.0024(7)
N1 0.0264(8) 0.0228(8) 0.0162(7) -0.0045(7) 0.0015(6) -0.0039(6)
N2 0.0318(9) 0.0229(8) 0.0166(7) -0.0056(7) -0.0015(6) 0.0002(6)
O1 0.0317(7) 0.0250(7) 0.0305(7) 0.0037(6) -0.0034(6) -0.0044(6)
O2 0.0270(7) 0.0260(7) 0.0318(7) 0.0000(6) 0.0015(6) -0.0050(6)
O3 0.0228(6) 0.0205(6) 0.0173(6) 0.0009(5) 0.0023(5) -0.0010(5)
O4 0.0359(8) 0.0270(7) 0.0259(7) -0.0053(6) 0.0095(6) -0.0065(5)
O5 0.0438(9) 0.0210(7) 0.0344(8) -0.0003(6) -0.0063(7) -0.0027(5)
O6 0.0363(8) 0.0316(8) 0.0277(7) -0.0082(6) -0.0122(6) -0.0004(6)

loop_
_atom_type_symbol
_atom_type_description
_atom_type_scat_dispersion_real
_atom_type_scat_dispersion_imag
_atom_type_scat_source
C C 0.0181 0.0091 'International Tables Vol C Tables 4.2.6.8 and 6.1.1.4'
H H 0.0000 0.0000 'International Tables Vol C Tables 4.2.6.8 and 6.1.1.4'
N N 0.0311 0.0180 'International Tables Vol C Tables 4.2.6.8 and 6.1.1.4'
O O 0.0492 0.0322 'International Tables Vol C Tables 4.2.6.8 and 6.1.1.4'

loop_
_geom_angle_atom_site_label_1
_geom_angle_atom_site_label_2
_geom_angle_atom_site_label_3
_geom_angle_site_symmetry_1
_geom_angle_site_symmetry_3
_geom_angle
_geom_angle_publ_flag
O2 C1 H1A . . 109.5 ?
O2 C1 H1B . . 109.5 ?
H1A C1 H1B . . 109.5 ?
O2 C1 H1C . . 109.5 ?
H1A C1 H1C . . 109.5 ?
H1B C1 H1C . . 109.5 ?
O1 C2 O2 . . 123.46(18) ?
O1 C2 C3 . . 124.70(18) ?
O2 C2 C3 . . 111.84(17) ?
C2 C3 C4 . . 113.08(15) ?
C2 C3 H3A . . 109.0 ?
C4 C3 H3A . . 109.0 ?
C2 C3 H3B . . 109.0 ?
C4 C3 H3B . . 109.0 ?
H3A C3 H3B . . 107.8 ?
O3 C4 C5 . . 109.97(15) ?
O3 C4 C3 . . 104.76(14) ?
C5 C4 C3 . . 113.03(16) ?
O3 C4 H4 . . 109.7 ?
C5 C4 H4 . . 109.7 ?
C3 C4 H4 . . 109.7 ?
C4 C5 C6 . . 110.89(17) ?
C4 C5 H5A . . 109.5 ?
C6 C5 H5A . . 109.5 ?
C4 C5 H5B . . 109.5 ?
C6 C5 H5B . . 109.5 ?
H5A C5 H5B . . 108.1 ?
C7 C6 C5 . . 109.85(16) ?
C7 C6 H6A . . 109.7 ?
C5 C6 H6A . . 109.7 ?
C7 C6 H6B . . 109.7 ?
C5 C6 H6B . . 109.7 ?
H6A C6 H6B . . 108.2 ?
N1 C7 C6 . . 109.41(15) ?
N1 C7 H7A . . 109.8 ?
C6 C7 H7A . . 109.8 ?
N1 C7 H7B . . 109.8 ?
C6 C7 H7B . . 109.8 ?
H7A C7 H7B . . 108.2 ?
O4 C8 N1 . . 121.79(17) ?
O4 C8 C9 . . 121.35(16) ?
N1 C8 C9 . . 116.62(16) ?
C14 C9 C10 . . 120.33(16) ?
C14 C9 C8 . . 121.20(17) ?
C10 C9 C8 . . 118.14(16) ?
C11 C10 C9 . . 120.13(17) ?
C11 C10 H10 . . 119.9 ?
C9 C10 H10 . . 119.9 ?
C12 C11 C10 . . 118.23(16) ?
C12 C11 H11 . . 120.9 ?
C10 C11 H11 . . 120.9 ?
C11 C12 C13 . . 122.72(17) ?
C11 C12 N2 . . 118.41(16) ?
C13 C12 N2 . . 118.87(16) ?
C14 C13 C12 . . 118.37(17) ?
C14 C13 H13 . . 120.8 ?
C12 C13 H13 . . 120.8 ?
C13 C14 C9 . . 120.15(17) ?
C13 C14 H14 . . 119.9 ?
C9 C14 H14 . . 119.9 ?
C8 N1 O3 . . 117.58(14) ?
C8 N1 C7 . . 124.41(16) ?
O3 N1 C7 . . 114.02(14) ?
O5 N2 O6 . . 123.87(16) ?
O5 N2 C12 . . 118.10(15) ?
O6 N2 C12 . . 118.03(16) ?
C2 O2 C1 . . 115.19(16) ?
N1 O3 C4 . . 110.23(13) ?

loop_
_geom_bond_atom_site_label_1
_geom_bond_atom_site_label_2
_geom_bond_site_symmetry_2
_geom_bond_distance
_geom_bond_publ_flag
C1 O2 . 1.441(3) ?
C1 H1A . 0.98 ?
C1 H1B . 0.98 ?
C1 H1C . 0.98 ?
C2 O1 . 1.199(3) ?
C2 O2 . 1.341(3) ?
C2 C3 . 1.504(3) ?
C3 C4 . 1.521(3) ?
C3 H3A . 0.99 ?
C3 H3B . 0.99 ?
C4 O3 . 1.457(2) ?
C4 C5 . 1.515(3) ?
C4 H4 . 1.0 ?
C5 C6 . 1.528(3) ?
C5 H5A . 0.99 ?
C5 H5B . 0.99 ?
C6 C7 . 1.517(3) ?
C6 H6A . 0.99 ?
C6 H6B . 0.99 ?
C7 N1 . 1.453(2) ?
C7 H7A . 0.99 ?
C7 H7B . 0.99 ?
C8 O4 . 1.221(2) ?
C8 N1 . 1.354(3) ?
C8 C9 . 1.503(2) ?
C9 C14 . 1.387(3) ?
C9 C10 . 1.395(3) ?
C10 C11 . 1.388(3) ?
C10 H10 . 0.95 ?
C11 C12 . 1.378(3) ?
C11 H11 . 0.95 ?
C12 C13 . 1.389(3) ?
C12 N2 . 1.470(2) ?
C13 C14 . 1.384(3) ?
C13 H13 . 0.95 ?
C14 H14 . 0.95 ?
N1 O3 . 1.407(2) ?
N2 O5 . 1.225(2) ?
N2 O6 . 1.227(2) ?
